data_1545900
loop_
_publ_author_name
'Qin, Linlin'
'Ren, Lei'
'Wan, Songlin'
'Liu, Guoliang'
'Luo, Xinfeng'
'Liu, Zhenhong'
'Li, Fangqiong'
'Yu, Yan'
'Liu, Jianyu'
'Wei, Yonggang'

_publ_section_title
;
 Design, Synthesis, and Evaluation of Novel 2,6-Disubstituted Phenol
 Derivatives as General Anesthetics.
;
_journal_issue 9
_journal_name_full 'Journal of medicinal chemistry'
_journal_page_first 3606
_journal_page_last 3617
_journal_paper_doi 10.1021/acs.jmedchem.7b00254
_journal_volume 60
_journal_year 2017
_chemical_formula_moiety 'C25 H31 N O2'
_chemical_formula_sum 'C25 H31 N O2'
_chemical_formula_weight 377.51
_chemical_name_systematic
;
 ?
;
_space_group_crystal_system monoclinic
_space_group_IT_number 4
_space_group_name_Hall 'P 2yb'
_space_group_name_H-M_alt 'P 1 21 1'
_symmetry_space_group_name_Hall 'P 2yb'
_symmetry_space_group_name_H-M 'P 1 21 1'
_atom_sites_solution_hydrogens mixed
_atom_sites_solution_primary direct
_audit_creation_date 2015-03-09
_audit_creation_method
;
Olex2 1.2
(compiled 2013.11.15 svn.r2834 for OlexSys, GUI svn.r4720)
;
_audit_update_record
;
2017-01-19 deposited with the CCDC.
2017-02-14 downloaded from the CCDC.
;
_cell_angle_alpha 90
_cell_angle_beta 98.026(6)
_cell_angle_gamma 90
_cell_formula_units_Z 2
_cell_length_a 5.4583(3)
_cell_length_b 10.3960(6)
_cell_length_c 19.0896(10)
_cell_measurement_reflns_used 1552
_cell_measurement_temperature 293(2)
_cell_measurement_theta_max 25.1230
_cell_measurement_theta_min 3.7660
_cell_volume 1072.62(10)
_computing_cell_refinement
;
CrysAlisPro, Agilent Technologies,
Version 1.171.37.35 (release 13-08-2014 CrysAlis171 .NET)
(compiled Aug 13 2014,18:06:01)
;
_computing_data_collection
;
CrysAlisPro, Agilent Technologies,
Version 1.171.37.35 (release 13-08-2014 CrysAlis171 .NET)
(compiled Aug 13 2014,18:06:01)
;
_computing_data_reduction
;
CrysAlisPro, Agilent Technologies,
Version 1.171.37.35 (release 13-08-2014 CrysAlis171 .NET)
(compiled Aug 13 2014,18:06:01)
;
_computing_molecular_graphics 'Olex2 (Dolomanov et al., 2009)'
_computing_publication_material 'Olex2 (Dolomanov et al., 2009)'
_computing_structure_refinement 'ShelXL (Sheldrick, 2008)'
_computing_structure_solution 'ShelXS (Sheldrick, 2008)'
_diffrn_ambient_temperature 293.15
_diffrn_detector 'CCD plate'
_diffrn_detector_area_resol_mean 16.0874
_diffrn_detector_type Eos
_diffrn_measured_fraction_theta_full 0.998
_diffrn_measured_fraction_theta_max 0.998
_diffrn_measurement_device 'four-circle diffractometer'
_diffrn_measurement_device_type 'Xcalibur, Eos'
_diffrn_measurement_method '\w scans'
_diffrn_orient_matrix_UB_11 0.0018138000
_diffrn_orient_matrix_UB_12 0.0652200000
_diffrn_orient_matrix_UB_13 -0.0107598000
_diffrn_orient_matrix_UB_21 -0.0051538000
_diffrn_orient_matrix_UB_22 -0.0198536000
_diffrn_orient_matrix_UB_23 -0.0357329000
_diffrn_orient_matrix_UB_31 -0.1311549000
_diffrn_orient_matrix_UB_32 0.0016804000
_diffrn_orient_matrix_UB_33 -0.0039256000
_diffrn_radiation_monochromator graphite
_diffrn_radiation_probe x-ray
_diffrn_radiation_type MoK\a
_diffrn_radiation_wavelength 0.71073
_diffrn_reflns_av_R_equivalents 0.0183
_diffrn_reflns_av_unetI/netI 0.0474
_diffrn_reflns_Laue_measured_fraction_full 0.998
_diffrn_reflns_Laue_measured_fraction_max 0.998
_diffrn_reflns_limit_h_max 6
_diffrn_reflns_limit_h_min -6
_diffrn_reflns_limit_k_max 12
_diffrn_reflns_limit_k_min -12
_diffrn_reflns_limit_l_max 23
_diffrn_reflns_limit_l_min -15
_diffrn_reflns_number 4677
_diffrn_reflns_point_group_measured_fraction_full 0.803
_diffrn_reflns_point_group_measured_fraction_max 0.790
_diffrn_reflns_theta_full 25.242
_diffrn_reflns_theta_max 26.364
_diffrn_reflns_theta_min 3.233
_diffrn_source 'Enhance (Mo) X-ray Source'
_exptl_absorpt_coefficient_mu 0.073
_exptl_absorpt_correction_T_max 1.00000
_exptl_absorpt_correction_T_min 0.67295
_exptl_absorpt_correction_type multi-scan
_exptl_absorpt_process_details
;
CrysAlisPro, Agilent Technologies,
Version 1.171.37.35 (release 13-08-2014 CrysAlis171 .NET)
(compiled Aug 13 2014,18:06:01)
Empirical absorption correction using spherical harmonics,
 implemented in SCALE3 ABSPACK scaling algorithm.
;
_exptl_crystal_density_diffrn 1.169
_exptl_crystal_description block
_exptl_crystal_F_000 408
_exptl_crystal_size_max 0.3
_exptl_crystal_size_mid 0.2
_exptl_crystal_size_min 0.2
_refine_diff_density_max 0.376
_refine_diff_density_min -0.162
_refine_diff_density_rms 0.033
_refine_ls_abs_structure_details
;
 Flack x determined using 710 quotients [(I+)-(I-)]/[(I+)+(I-)]
 (Parsons and Flack (2004), Acta Cryst. A60, s61).
;
_refine_ls_abs_structure_Flack 2.0(10)
_refine_ls_extinction_method none
_refine_ls_goodness_of_fit_ref 1.054
_refine_ls_hydrogen_treatment mixed
_refine_ls_matrix_type full
_refine_ls_number_parameters 260
_refine_ls_number_reflns 3453
_refine_ls_number_restraints 1
_refine_ls_restrained_S_all 1.054
_refine_ls_R_factor_all 0.0727
_refine_ls_R_factor_gt 0.0509
_refine_ls_shift/su_max 0.000
_refine_ls_shift/su_mean 0.000
_refine_ls_structure_factor_coef Fsqd
_refine_ls_weighting_details
;
 w=1/[\s^2^(Fo^2^)+(0.0468P)^2^+0.1173P]
 where P=(Fo^2^+2Fc^2^)/3
;
_refine_ls_weighting_scheme calc
_refine_ls_wR_factor_gt 0.1075
_refine_ls_wR_factor_ref 0.1217
_reflns_Friedel_coverage 0.497
_reflns_Friedel_fraction_full 0.584
_reflns_Friedel_fraction_max 0.557
_reflns_number_gt 2577
_reflns_number_total 3453
_reflns_threshold_expression 'I > 2\s(I)'
_cod_data_source_file jm7b00254_si_004.cif
_cod_data_source_block 141229_s1_wsl_m
_cod_depositor_comments 'Adding full bibliography for 1545900.cif.'
_cod_original_cell_volume 1072.60(10)
_cod_database_code 1545900
_shelxl_version_number 2013-2
_shelx_space_group_comment
;
The symmetry employed for this shelxl refinement is uniquely defined
by the following loop, which should always be used as a source of
symmetry information in preference to the above space-group names.
They are only intended as comments.
;
_shelx_estimated_absorpt_t_max 0.986
_shelx_estimated_absorpt_t_min 0.978
_reflns_odcompleteness_completeness 99.78
_reflns_odcompleteness_iscentric 1
_reflns_odcompleteness_theta 26.32
_olex2_refinement_description
;
1. Fixed Uiso
 At 1.2 times of:
  All C(H) groups, All C(H,H) groups, All N(H) groups
 At 1.5 times of:
  All C(H,H,H) groups
2.a Ternary CH refined with riding coordinates:
 C16(H16), C19(H19), C22(H22), C24(H24)
2.b Secondary CH2 refined with riding coordinates:
 C7(H7A,H7B), C9(H9A,H9B), C17(H17A,H17B), C18(H18A,H18B)
2.c Aromatic/amide H refined with riding coordinates:
 C1(H1), C2(H2), C3(H3), C4(H4), C6(H6), C10(H10), C14(H14), C15(H15), N1(H1A)
2.d Idealised Me refined as rotating group:
 C20(H20A,H20B,H20C), C21(H21A,H21B,H21C), C25(H25A,H25B,H25C)
;

loop_
_space_group_symop_operation_xyz
'x, y, z'
'-x, y+1/2, -z'

loop_
_atom_site_label
_atom_site_type_symbol
_atom_site_fract_x
_atom_site_fract_y
_atom_site_fract_z
_atom_site_U_iso_or_equiv
_atom_site_adp_type
_atom_site_occupancy
_atom_site_site_symmetry_order
_atom_site_calc_flag
_atom_site_refinement_flags_posn
C1 C 1.1778(9) 0.3621(5) 0.1280(2) 0.0735(13) Uani 1 1 d .
H1 H 1.2825 0.3794 0.0947 0.088 Uiso 1 1 calc R
C2 C 0.9804(9) 0.2815(5) 0.1113(2) 0.0688(13) Uani 1 1 d .
H2 H 0.9516 0.2430 0.0669 0.083 Uiso 1 1 calc R
C3 C 0.8260(8) 0.2580(4) 0.1602(3) 0.0694(13) Uani 1 1 d .
H3 H 0.6900 0.2044 0.1488 0.083 Uiso 1 1 calc R
C4 C 0.8708(7) 0.3134(4) 0.2262(2) 0.0575(11) Uani 1 1 d .
H4 H 0.7662 0.2952 0.2594 0.069 Uiso 1 1 calc R
C5 C 1.0672(6) 0.3951(4) 0.24388(18) 0.0435(8) Uani 1 1 d .
C6 C 1.2224(8) 0.4178(4) 0.1942(2) 0.0601(11) Uani 1 1 d .
H6 H 1.3588 0.4713 0.2054 0.072 Uiso 1 1 calc R
C7 C 0.6712(11) 0.6232(6) 0.0501(3) 0.0955(17) Uani 1 1 d .
H7A H 0.7644 0.6643 0.0166 0.115 Uiso 1 1 calc R
H7B H 0.6768 0.5300 0.0505 0.115 Uiso 1 1 calc R
C8 C 0.6551(11) 0.6902(6) 0.1178(3) 0.0882(16) Uani 1 1 d .
C9 C 0.4503(12) 0.6840(7) 0.0645(3) 0.114(2) Uani 1 1 d .
H9A H 0.4011 0.7627 0.0391 0.137 Uiso 1 1 calc R
H9B H 0.3138 0.6289 0.0728 0.137 Uiso 1 1 calc R
C10 C 0.4685(7) 0.9646(5) 0.1768(2) 0.0594(11) Uani 1 1 d .
H10 H 0.4056 0.9752 0.1293 0.071 Uiso 1 1 calc R
C11 C 0.6715(7) 0.8852(4) 0.19485(19) 0.0466(9) Uani 1 1 d .
C12 C 0.7533(6) 0.8702(3) 0.26655(19) 0.0423(8) Uani 1 1 d .
C13 C 0.6479(7) 0.9335(4) 0.31894(19) 0.0466(9) Uani 1 1 d .
C14 C 0.4490(7) 1.0132(4) 0.2972(2) 0.0578(11) Uani 1 1 d .
H14 H 0.3753 1.0578 0.3310 0.069 Uiso 1 1 calc R
C15 C 0.3579(8) 1.0280(5) 0.2271(2) 0.0651(11) Uani 1 1 d .
H15 H 0.2219 1.0808 0.2137 0.078 Uiso 1 1 calc R
C16 C 0.7468(9) 1.0405(5) 0.4383(2) 0.0670(12) Uani 1 1 d .
H16 H 0.5849 1.0712 0.4478 0.080 Uiso 1 1 calc R
C17 C 0.9547(10) 1.0664(6) 0.4949(3) 0.0890(17) Uani 1 1 d .
H17A H 1.0875 1.0038 0.5024 0.107 Uiso 1 1 calc R
H17B H 0.9177 1.1090 0.5375 0.107 Uiso 1 1 calc R
C18 C 0.9266(11) 1.1426(6) 0.4279(2) 0.0935(18) Uani 1 1 d .
H18A H 0.8726 1.2313 0.4298 0.112 Uiso 1 1 calc R
H18B H 1.0424 1.1261 0.3948 0.112 Uiso 1 1 calc R
C19 C 0.7418(8) 0.9156(4) 0.39684(19) 0.0545(10) Uani 1 1 d .
H19 H 0.9116 0.8829 0.4009 0.065 Uiso 1 1 calc R
C20 C 0.5859(9) 0.8162(5) 0.4302(2) 0.0762(14) Uani 1 1 d .
H20A H 0.5860 0.7364 0.4048 0.114 Uiso 1 1 calc GR
H20B H 0.4192 0.8471 0.4279 0.114 Uiso 1 1 calc GR
H20C H 0.6549 0.8027 0.4787 0.114 Uiso 1 1 calc GR
C21 C 1.3527(7) 0.4096(4) 0.35937(19) 0.0539(10) Uani 1 1 d .
H21A H 1.3720 0.4497 0.4051 0.081 Uiso 1 1 calc GR
H21B H 1.4911 0.4313 0.3357 0.081 Uiso 1 1 calc GR
H21C H 1.3450 0.3180 0.3648 0.081 Uiso 1 1 calc GR
C22 C 1.1144(7) 0.4572(4) 0.31572(19) 0.0446(9) Uani 1 1 d .
H22 H 0.9765 0.4349 0.3413 0.053 Uiso 1 1 calc R
C23 C 0.9124(7) 0.6639(3) 0.29626(17) 0.0407(8) Uani 1 1 d .
C24 C 0.7963(8) 0.8161(4) 0.1385(2) 0.0569(11) Uani 1 1 d .
H24 H 0.9590 0.7895 0.1624 0.068 Uiso 1 1 calc R
C25 C 0.8479(8) 0.9057(5) 0.0800(2) 0.0737(13) Uani 1 1 d .
H25A H 0.9413 0.9783 0.1001 0.111 Uiso 1 1 calc GR
H25B H 0.6942 0.9349 0.0543 0.111 Uiso 1 1 calc GR
H25C H 0.9409 0.8609 0.0485 0.111 Uiso 1 1 calc GR
H8 H 0.575(13) 0.616(8) 0.152(4) 0.18(3) Uiso 1 1 d .
N1 N 1.1233(5) 0.5975(3) 0.31018(15) 0.0430(8) Uani 1 1 d .
H1A H 1.2632 0.6369 0.3158 0.052 Uiso 1 1 calc R
O1 O 0.7054(5) 0.6212(3) 0.29353(14) 0.0542(7) Uani 1 1 d .
O2 O 0.9615(4) 0.7909(2) 0.28667(13) 0.0445(6) Uani 1 1 d .

loop_
_atom_site_aniso_label
_atom_site_aniso_U_11
_atom_site_aniso_U_22
_atom_site_aniso_U_33
_atom_site_aniso_U_23
_atom_site_aniso_U_13
_atom_site_aniso_U_12
C1 0.088(3) 0.081(3) 0.054(3) 0.001(3) 0.017(2) -0.017(3)
C2 0.081(3) 0.066(3) 0.056(3) -0.013(2) -0.003(2) 0.012(3)
C3 0.059(3) 0.055(3) 0.092(3) -0.021(3) 0.005(3) -0.006(2)
C4 0.048(2) 0.047(2) 0.081(3) -0.006(2) 0.021(2) -0.003(2)
C5 0.0438(19) 0.0367(19) 0.051(2) 0.0041(18) 0.0091(16) 0.0031(18)
C6 0.065(3) 0.063(3) 0.053(2) -0.004(2) 0.0115(19) -0.018(2)
C7 0.120(5) 0.079(4) 0.089(4) -0.041(3) 0.018(3) -0.016(4)
C8 0.096(4) 0.089(4) 0.082(3) -0.006(3) 0.022(3) -0.006(3)
C9 0.094(4) 0.117(5) 0.125(5) -0.029(4) -0.008(4) 0.007(4)
C10 0.062(3) 0.063(3) 0.052(2) 0.007(2) 0.001(2) 0.005(2)
C11 0.049(2) 0.040(2) 0.051(2) 0.0004(18) 0.0090(16) -0.0013(19)
C12 0.0399(19) 0.0321(18) 0.055(2) 0.0044(17) 0.0061(16) -0.0005(16)
C13 0.049(2) 0.040(2) 0.051(2) -0.0043(19) 0.0078(17) 0.0017(18)
C14 0.058(2) 0.056(3) 0.059(2) -0.008(2) 0.0091(19) 0.016(2)
C15 0.057(2) 0.062(3) 0.075(3) 0.003(3) 0.005(2) 0.020(2)
C16 0.072(3) 0.068(3) 0.062(3) -0.016(2) 0.012(2) -0.008(3)
C17 0.104(4) 0.101(5) 0.061(3) -0.016(3) 0.005(3) -0.024(3)
C18 0.119(4) 0.089(4) 0.074(3) -0.011(3) 0.022(3) -0.041(4)
C19 0.055(2) 0.056(3) 0.051(2) -0.006(2) 0.0044(18) 0.010(2)
C20 0.106(4) 0.065(3) 0.057(3) 0.003(2) 0.006(2) -0.003(3)
C21 0.058(2) 0.049(2) 0.055(2) 0.010(2) 0.0085(18) 0.009(2)
C22 0.047(2) 0.0337(19) 0.055(2) 0.0062(18) 0.0162(17) 0.0017(18)
C23 0.047(2) 0.0348(19) 0.0408(19) -0.0005(16) 0.0091(16) -0.0011(19)
C24 0.060(2) 0.060(3) 0.052(2) -0.006(2) 0.0114(19) -0.005(2)
C25 0.082(3) 0.087(4) 0.055(2) 0.004(3) 0.021(2) 0.005(3)
N1 0.0387(16) 0.0307(16) 0.0597(19) -0.0006(15) 0.0073(14) -0.0010(14)
O1 0.0420(14) 0.0411(15) 0.0806(18) 0.0013(14) 0.0122(12) -0.0032(13)
O2 0.0431(13) 0.0308(13) 0.0594(15) -0.0003(12) 0.0063(11) -0.0005(12)

loop_
_atom_type_symbol
_atom_type_description
_atom_type_scat_dispersion_real
_atom_type_scat_dispersion_imag
_atom_type_scat_source
C C 0.0033 0.0016 'International Tables Vol C Tables 4.2.6.8 and 6.1.1.4'
H H 0.0000 0.0000 'International Tables Vol C Tables 4.2.6.8 and 6.1.1.4'
N N 0.0061 0.0033 'International Tables Vol C Tables 4.2.6.8 and 6.1.1.4'
O O 0.0106 0.0060 'International Tables Vol C Tables 4.2.6.8 and 6.1.1.4'

loop_
_geom_angle_atom_site_label_1
_geom_angle_atom_site_label_2
_geom_angle_atom_site_label_3
_geom_angle
C2 C1 H1 119.9
C2 C1 C6 120.2(4)
C6 C1 H1 119.9
C1 C2 H2 120.3
C3 C2 C1 119.5(4)
C3 C2 H2 120.3
C2 C3 H3 119.9
C2 C3 C4 120.3(4)
C4 C3 H3 119.9
C3 C4 H4 119.4
C5 C4 C3 121.1(4)
C5 C4 H4 119.4
C4 C5 C6 118.1(3)
C4 C5 C22 121.2(3)
C6 C5 C22 120.7(3)
C1 C6 H6 119.6
C5 C6 C1 120.8(4)
C5 C6 H6 119.6
H7A C7 H7B 115.2
C8 C7 H7A 118.0
C8 C7 H7B 118.0
C9 C7 H7A 118.0
C9 C7 H7B 118.0
C9 C7 C8 57.8(4)
C7 C8 C24 122.3(5)
C7 C8 H8 105(4)
C9 C8 C7 59.0(4)
C9 C8 C24 122.9(5)
C9 C8 H8 93(4)
C24 C8 H8 130(4)
C7 C9 H9A 117.4
C7 C9 H9B 117.4
C8 C9 C7 63.2(4)
C8 C9 H9A 117.4
C8 C9 H9B 117.4
H9A C9 H9B 114.5
C11 C10 H10 119.1
C15 C10 H10 119.1
C15 C10 C11 121.8(4)
C10 C11 C12 116.6(4)
C10 C11 C24 121.6(3)
C12 C11 C24 121.8(3)
C11 C12 O2 118.0(3)
C13 C12 C11 123.3(3)
C13 C12 O2 118.7(3)
C12 C13 C19 122.1(3)
C14 C13 C12 117.1(3)
C14 C13 C19 120.8(3)
C13 C14 H14 119.2
C15 C14 C13 121.5(4)
C15 C14 H14 119.2
C10 C15 H15 120.2
C14 C15 C10 119.6(4)
C14 C15 H15 120.2
C17 C16 H16 115.1
C17 C16 C19 119.5(4)
C18 C16 H16 115.1
C18 C16 C17 60.7(3)
C18 C16 C19 120.5(4)
C19 C16 H16 115.1
C16 C17 H17A 117.8
C16 C17 H17B 117.8
C16 C17 C18 59.6(3)
H17A C17 H17B 115.0
C18 C17 H17A 117.8
C18 C17 H17B 117.8
C16 C18 C17 59.7(3)
C16 C18 H18A 117.8
C16 C18 H18B 117.8
C17 C18 H18A 117.8
C17 C18 H18B 117.8
H18A C18 H18B 114.9
C13 C19 C16 112.6(3)
C13 C19 H19 107.9
C13 C19 C20 111.1(3)
C16 C19 H19 107.9
C16 C19 C20 109.3(4)
C20 C19 H19 107.9
C19 C20 H20A 109.5
C19 C20 H20B 109.5
C19 C20 H20C 109.5
H20A C20 H20B 109.5
H20A C20 H20C 109.5
H20B C20 H20C 109.5
H21A C21 H21B 109.5
H21A C21 H21C 109.5
H21B C21 H21C 109.5
C22 C21 H21A 109.5
C22 C21 H21B 109.5
C22 C21 H21C 109.5
C5 C22 C21 112.5(3)
C5 C22 H22 107.9
C21 C22 H22 107.9
N1 C22 C5 111.4(3)
N1 C22 C21 109.1(3)
N1 C22 H22 107.9
N1 C23 O2 110.3(3)
O1 C23 N1 126.4(3)
O1 C23 O2 123.3(3)
C8 C24 H24 105.6
C11 C24 C8 108.8(4)
C11 C24 H24 105.6
C25 C24 C8 118.2(4)
C25 C24 C11 112.1(4)
C25 C24 H24 105.6
C24 C25 H25A 109.5
C24 C25 H25B 109.5
C24 C25 H25C 109.5
H25A C25 H25B 109.5
H25A C25 H25C 109.5
H25B C25 H25C 109.5
C22 N1 H1A 120.2
C23 N1 C22 119.5(3)
C23 N1 H1A 120.2
C23 O2 C12 115.8(3)

loop_
_geom_bond_atom_site_label_1
_geom_bond_atom_site_label_2
_geom_bond_distance
C1 H1 0.9300
C1 C2 1.367(6)
C1 C6 1.381(6)
C2 H2 0.9300
C2 C3 1.364(6)
C3 H3 0.9300
C3 C4 1.377(6)
C4 H4 0.9300
C4 C5 1.372(5)
C5 C6 1.378(5)
C5 C22 1.505(5)
C6 H6 0.9300
C7 H7A 0.9700
C7 H7B 0.9700
C7 C8 1.481(7)
C7 C9 1.422(8)
C8 C9 1.404(7)
C8 C24 1.542(7)
C8 H8 1.14(9)
C9 H9A 0.9700
C9 H9B 0.9700
C10 H10 0.9300
C10 C11 1.386(5)
C10 C15 1.373(6)
C11 C12 1.388(5)
C11 C24 1.530(6)
C12 C13 1.388(5)
C12 O2 1.413(4)
C13 C14 1.383(5)
C13 C19 1.515(5)
C14 H14 0.9300
C14 C15 1.370(5)
C15 H15 0.9300
C16 H16 0.9800
C16 C17 1.479(6)
C16 C18 1.477(7)
C16 C19 1.519(6)
C17 H17A 0.9700
C17 H17B 0.9700
C17 C18 1.494(7)
C18 H18A 0.9700
C18 H18B 0.9700
C19 H19 0.9800
C19 C20 1.533(6)
C20 H20A 0.9600
C20 H20B 0.9600
C20 H20C 0.9600
C21 H21A 0.9600
C21 H21B 0.9600
C21 H21C 0.9600
C21 C22 1.526(5)
C22 H22 0.9800
C22 N1 1.464(4)
C23 N1 1.337(4)
C23 O1 1.208(4)
C23 O2 1.364(4)
C24 H24 0.9800
C24 C25 1.511(6)
C25 H25A 0.9600
C25 H25B 0.9600
C25 H25C 0.9600
N1 H1A 0.8600

loop_
_geom_torsion_atom_site_label_1
_geom_torsion_atom_site_label_2
_geom_torsion_atom_site_label_3
_geom_torsion_atom_site_label_4
_geom_torsion
C1 C2 C3 C4 -1.0(7)
C2 C1 C6 C5 -1.1(7)
C2 C3 C4 C5 1.4(7)
C3 C4 C5 C6 -1.6(6)
C3 C4 C5 C22 179.2(4)
C4 C5 C6 C1 1.5(6)
C4 C5 C22 C21 113.3(4)
C4 C5 C22 N1 -123.8(4)
C5 C22 N1 C23 77.7(4)
C6 C1 C2 C3 0.9(7)
C6 C5 C22 C21 -65.9(5)
C6 C5 C22 N1 57.0(5)
C7 C8 C24 C11 159.2(5)
C7 C8 C24 C25 29.8(7)
C9 C7 C8 C24 -111.8(7)
C9 C8 C24 C11 87.7(6)
C9 C8 C24 C25 -41.7(7)
C10 C11 C12 C13 -2.3(6)
C10 C11 C12 O2 -179.3(3)
C10 C11 C24 C8 -84.2(5)
C10 C11 C24 C25 48.4(5)
C11 C10 C15 C14 0.0(7)
C11 C12 C13 C14 1.2(6)
C11 C12 C13 C19 -179.8(3)
C11 C12 O2 C23 -89.6(4)
C12 C11 C24 C8 94.8(4)
C12 C11 C24 C25 -132.5(4)
C12 C13 C14 C15 0.7(6)
C12 C13 C19 C16 139.8(4)
C12 C13 C19 C20 -97.2(5)
C13 C12 O2 C23 93.3(4)
C13 C14 C15 C10 -1.3(7)
C14 C13 C19 C16 -41.1(5)
C14 C13 C19 C20 81.9(5)
C15 C10 C11 C12 1.7(6)
C15 C10 C11 C24 -179.2(4)
C17 C16 C19 C13 -141.2(4)
C17 C16 C19 C20 94.9(5)
C18 C16 C19 C13 -69.7(5)
C18 C16 C19 C20 166.3(4)
C19 C13 C14 C15 -178.4(4)
C19 C16 C17 C18 110.6(5)
C19 C16 C18 C17 -108.9(5)
C21 C22 N1 C23 -157.4(3)
C22 C5 C6 C1 -179.3(4)
C24 C8 C9 C7 110.6(6)
C24 C11 C12 C13 178.5(4)
C24 C11 C12 O2 1.5(5)
N1 C23 O2 C12 175.6(3)
O1 C23 N1 C22 7.1(5)
O1 C23 O2 C12 -5.7(5)
O2 C12 C13 C14 178.2(3)
O2 C12 C13 C19 -2.8(5)
O2 C23 N1 C22 -174.3(3)
